data_7029029
loop_
_publ_author_name
'Delgado-Mart\'inez, Patricia'
'Gonz\'alez-Prieto, Rodrigo'
'G\'omez-Garc\'ia, Carlos J'
'Jim\'enez-Aparicio, Reyes'
'Priego, Jos\'e L'
'Torres, M. Rosario'

_publ_section_title
;
 Structural, magnetic and electrical properties of one-dimensional
 tetraamidatodiruthenium compounds.
;
_journal_issue 8
_journal_name_full 'Dalton transactions (Cambridge, England : 2003)'
_journal_page_first 3227
_journal_page_last 3237
_journal_paper_doi 10.1039/c3dt52727a
_journal_volume 43
_journal_year 2014
_chemical_formula_sum 'C32 H32 I N4 O4 Ru2'
_chemical_formula_weight 865.66
_chemical_name_systematic
; 
 ? 
;
_space_group_IT_number 14
_symmetry_cell_setting monoclinic
_symmetry_space_group_name_Hall '-P 2ybc'
_symmetry_space_group_name_H-M 'P 1 21/c 1'
_atom_sites_solution_hydrogens geom
_atom_sites_solution_primary direct
_atom_sites_solution_secondary difmap
_audit_creation_method SHELXL-97
_cell_angle_alpha 90.00
_cell_angle_beta 95.303(4)
_cell_angle_gamma 90.00
_cell_formula_units_Z 4
_cell_length_a 11.076(2)
_cell_length_b 22.551(4)
_cell_length_c 13.443(2)
_cell_measurement_reflns_used 2409
_cell_measurement_temperature 296(2)
_cell_measurement_theta_max 19.45
_cell_measurement_theta_min 2.36
_cell_volume 3343.4(10)
_computing_cell_refinement 'Bruker SMART'
_computing_data_collection 'Bruker SMART'
_computing_data_reduction 'Bruker SAINT'
_computing_molecular_graphics 'Bruker SHELXTL'
_computing_publication_material 'Bruker SHELXTL'
_computing_structure_refinement 'SHELXL-97 (Sheldrick, 1997)'
_computing_structure_solution 'SHELXS-97 (Sheldrick, 1990)'
_diffrn_ambient_temperature 296(2)
_diffrn_measured_fraction_theta_full 0.998
_diffrn_measured_fraction_theta_max 0.998
_diffrn_measurement_device_type 'CCD area detector'
_diffrn_measurement_method 'phi and omega scans'
_diffrn_radiation_monochromator graphite
_diffrn_radiation_source 'fine-focus sealed tube'
_diffrn_radiation_type MoK\a
_diffrn_radiation_wavelength 0.71073
_diffrn_reflns_av_R_equivalents 0.1231
_diffrn_reflns_av_sigmaI/netI 0.1264
_diffrn_reflns_limit_h_max 12
_diffrn_reflns_limit_h_min -13
_diffrn_reflns_limit_k_max 26
_diffrn_reflns_limit_k_min -26
_diffrn_reflns_limit_l_max 15
_diffrn_reflns_limit_l_min -15
_diffrn_reflns_number 24955
_diffrn_reflns_theta_full 25.00
_diffrn_reflns_theta_max 25.00
_diffrn_reflns_theta_min 1.77
_exptl_absorpt_coefficient_mu 1.867
_exptl_absorpt_correction_T_max 0.9291
_exptl_absorpt_correction_T_min 0.6525
_exptl_absorpt_correction_type multi-scan
_exptl_absorpt_process_details SADABS
_exptl_crystal_colour brown
_exptl_crystal_density_diffrn 1.720
_exptl_crystal_density_method 'not measured'
_exptl_crystal_description prismatic
_exptl_crystal_F_000 1700
_exptl_crystal_size_max 0.25
_exptl_crystal_size_mid 0.14
_exptl_crystal_size_min 0.04
_refine_diff_density_max 1.866
_refine_diff_density_min -1.654
_refine_diff_density_rms 0.223
_refine_ls_extinction_method none
_refine_ls_goodness_of_fit_ref 1.075
_refine_ls_hydrogen_treatment constr
_refine_ls_matrix_type full
_refine_ls_number_parameters 316
_refine_ls_number_reflns 5874
_refine_ls_number_restraints 8
_refine_ls_restrained_S_all 1.075
_refine_ls_R_factor_all 0.1798
_refine_ls_R_factor_gt 0.0805
_refine_ls_shift/su_max 0.009
_refine_ls_shift/su_mean 0.000
_refine_ls_structure_factor_coef Fsqd
_refine_ls_weighting_details 'calc w=1/[\s^2^(Fo^2^)+(0.1370P)^2^+25.5144P] where P=(Fo^2^+2Fc^2^)/3'
_refine_ls_weighting_scheme calc
_refine_ls_wR_factor_gt 0.1972
_refine_ls_wR_factor_ref 0.2893
_reflns_number_gt 2903
_reflns_number_total 5874
_reflns_threshold_expression >2sigma(I)
_cod_data_source_file c3dt52727a.txt
_cod_data_source_block 2pdm119
_cod_depositor_comments
;
The following automatic conversions were performed:

'_symmetry_cell_setting' value 'Monoclinic' changed to 'monoclinic'
according to
/usr/data/users/saulius/automatic-downloads/current/RSC/lib/dictionaries/cif_core.dic
dictionary named 'cif_core.dic' version 2.4.2 from 2011-04-26.

Automatic conversion script
Id: cif_fix_values 2281 2013-09-26 08:29:07Z andrius 
;
_cod_original_cell_volume 3343.5(11)
_cod_original_sg_symbol_H-M P2(1)/c
_cod_database_code 7029029

loop_
_symmetry_equiv_pos_as_xyz
'x, y, z'
'-x, y+1/2, -z+1/2'
'-x, -y, -z'
'x, -y-1/2, z-1/2'

loop_
_atom_site_label
_atom_site_type_symbol
_atom_site_fract_x
_atom_site_fract_y
_atom_site_fract_z
_atom_site_U_iso_or_equiv
_atom_site_adp_type
_atom_site_occupancy
_atom_site_symmetry_multiplicity
_atom_site_calc_flag
_atom_site_refinement_flags
C1 C 0.4119(12) 0.5907(5) -0.1048(11) 0.034(4) Uani 1 1 d D
C2 C 0.3665(18) 0.6446(6) -0.1621(12) 0.062(5) Uani 1 1 d D
C3 C 0.3320(15) 0.6445(8) -0.2631(11) 0.047(4) Uani 1 1 d .
H3A H 0.3350 0.6094 -0.2989 0.056 Uiso 1 1 calc R
C4 C 0.293(3) 0.6962(10) -0.3125(13) 0.108(5) Uani 1 1 d D
C5 C 0.305(3) 0.7487(10) -0.2658(17) 0.108(5) Uani 1 1 d .
H5 H 0.2967 0.7840 -0.3016 0.130 Uiso 1 1 calc R
C6 C 0.332(3) 0.7491(10) -0.1639(17) 0.108(5) Uani 1 1 d .
H6 H 0.3222 0.7840 -0.1287 0.130 Uiso 1 1 calc R
C7 C 0.373(3) 0.6995(10) -0.1135(18) 0.108(5) Uani 1 1 d .
H7 H 0.4040 0.7021 -0.0471 0.130 Uiso 1 1 calc R
C8 C 0.254(2) 0.6949(11) -0.4224(14) 0.098(8) Uani 1 1 d D
H8A H 0.1698 0.6839 -0.4328 0.147 Uiso 1 1 calc R
H8B H 0.3019 0.6664 -0.4543 0.147 Uiso 1 1 calc R
H8C H 0.2647 0.7334 -0.4504 0.147 Uiso 1 1 calc R
C9 C 0.2814(15) 0.4485(7) -0.0221(14) 0.052(5) Uani 1 1 d D
C10 C 0.1580(18) 0.4208(14) -0.039(2) 0.127(4) Uani 1 1 d D
C11 C 0.131(3) 0.3855(14) -0.117(2) 0.127(4) Uani 1 1 d .
H11 H 0.1913 0.3772 -0.1593 0.153 Uiso 1 1 calc R
C12 C 0.016(3) 0.3604(13) -0.139(2) 0.127(4) Uani 1 1 d D
C13 C -0.067(3) 0.3722(13) -0.075(2) 0.127(4) Uani 1 1 d .
H13 H -0.1458 0.3580 -0.0902 0.153 Uiso 1 1 calc R
C14 C -0.045(2) 0.4035(13) 0.012(2) 0.127(4) Uani 1 1 d .
H14 H -0.1021 0.4082 0.0580 0.153 Uiso 1 1 calc R
C15 C 0.073(2) 0.4283(14) 0.026(2) 0.127(4) Uani 1 1 d .
H15 H 0.0932 0.4510 0.0826 0.153 Uiso 1 1 calc R
C16 C -0.003(2) 0.3153(13) -0.222(2) 0.127(4) Uani 1 1 d D
H16A H -0.0696 0.2899 -0.2094 0.191 Uiso 1 1 calc R
H16B H 0.0693 0.2919 -0.2233 0.191 Uiso 1 1 calc R
H16C H -0.0202 0.3351 -0.2844 0.191 Uiso 1 1 calc R
C17 C 0.4310(16) 0.3957(6) 0.4178(13) 0.049(4) Uani 1 1 d D
C18 C 0.3974(15) 0.3375(6) 0.3691(13) 0.050(4) Uani 1 1 d D
C19 C 0.3428(18) 0.3357(8) 0.2734(14) 0.060(5) Uani 1 1 d .
H19 H 0.3284 0.3713 0.2393 0.072 Uiso 1 1 calc R
C20 C 0.308(2) 0.2835(11) 0.2253(15) 0.092(8) Uani 1 1 d D
C21 C 0.340(3) 0.2332(12) 0.271(2) 0.115(10) Uani 1 1 d .
H21 H 0.3226 0.1977 0.2371 0.138 Uiso 1 1 calc R
C22 C 0.400(3) 0.2315(9) 0.369(2) 0.103(9) Uani 1 1 d .
H22 H 0.4225 0.1956 0.3993 0.123 Uiso 1 1 calc R
C23 C 0.424(2) 0.2848(9) 0.4164(17) 0.082(7) Uani 1 1 d .
H23 H 0.4596 0.2849 0.4819 0.099 Uiso 1 1 calc R
C24 C 0.247(3) 0.2845(12) 0.1209(16) 0.154(15) Uani 1 1 d D
H24A H 0.2736 0.2510 0.0845 0.231 Uiso 1 1 calc R
H24B H 0.2682 0.3204 0.0883 0.231 Uiso 1 1 calc R
H24C H 0.1609 0.2827 0.1232 0.231 Uiso 1 1 calc R
C25 C 0.7181(13) 0.4842(8) 0.4360(15) 0.057(5) Uani 1 1 d D
C26 C 0.8430(12) 0.4721(9) 0.4063(13) 0.059(5) Uani 1 1 d D
C27 C 0.9220(19) 0.4349(12) 0.4558(19) 0.091(4) Uani 1 1 d .
H27 H 0.8984 0.4174 0.5135 0.109 Uiso 1 1 calc R
C28 C 1.0379(19) 0.4203(11) 0.4273(16) 0.091(4) Uani 1 1 d D
C29 C 1.071(2) 0.4494(11) 0.3474(18) 0.091(4) Uani 1 1 d .
H29 H 1.1480 0.4426 0.3276 0.109 Uiso 1 1 calc R
C30 C 0.9957(19) 0.4891(12) 0.2928(19) 0.091(4) Uani 1 1 d .
H30 H 1.0226 0.5089 0.2384 0.109 Uiso 1 1 calc R
C31 C 0.8764(19) 0.4990(11) 0.3215(15) 0.082(7) Uani 1 1 d .
H31 H 0.8223 0.5232 0.2833 0.099 Uiso 1 1 calc R
C32 C 1.122(2) 0.3774(12) 0.484(2) 0.128(11) Uani 1 1 d D
H32A H 1.0947 0.3697 0.5479 0.192 Uiso 1 1 calc R
H32B H 1.2025 0.3941 0.4920 0.192 Uiso 1 1 calc R
H32C H 1.1243 0.3410 0.4468 0.192 Uiso 1 1 calc R
I1 I 0.39207(12) 0.58423(5) 0.24325(8) 0.0593(4) Uani 1 1 d .
O1 O 0.6410(12) 0.5630(5) 0.0879(9) 0.057(3) Uani 1 1 d .
O2 O 0.5439(12) 0.4515(5) 0.1505(9) 0.066(4) Uani 1 1 d .
O4 O 0.3037(11) 0.5327(6) 0.4713(10) 0.072(4) Uani 1 1 d .
N3 N 0.5258(12) 0.6009(6) 0.4919(11) 0.047(3) Uani 1 1 d .
H3 H 0.5190 0.6329 0.4571 0.057 Uiso 1 1 calc R
N1 N 0.4094(11) 0.5933(5) -0.0122(8) 0.033(3) Uani 1 1 d .
H1 H 0.3806 0.6239 0.0155 0.040 Uiso 1 1 calc R
N2 N 0.3132(13) 0.4847(6) 0.0492(9) 0.047(3) Uani 1 1 d .
H2 H 0.2608 0.4927 0.0906 0.056 Uiso 1 1 calc R
O3 O 0.4213(11) 0.4422(5) 0.3604(9) 0.056(3) Uani 1 1 d .
N4 N 0.6375(12) 0.5091(6) 0.3808(9) 0.043(3) Uani 1 1 d .
H4 H 0.6532 0.5209 0.3225 0.052 Uiso 1 1 calc R
Ru1 Ru 0.47498(13) 0.52358(6) 0.07114(9) 0.0418(4) Uani 1 1 d .
Ru2 Ru 0.47131(12) 0.52248(6) 0.42465(10) 0.0423(4) Uani 1 1 d .

loop_
_atom_site_aniso_label
_atom_site_aniso_U_11
_atom_site_aniso_U_22
_atom_site_aniso_U_33
_atom_site_aniso_U_23
_atom_site_aniso_U_13
_atom_site_aniso_U_12
C1 0.032(8) 0.018(7) 0.053(10) -0.008(7) 0.011(7) 0.011(6)
C2 0.099(16) 0.037(10) 0.048(12) -0.003(8) 0.000(11) 0.003(10)
C3 0.054(11) 0.067(12) 0.021(8) 0.002(8) 0.006(7) 0.008(9)
C4 0.206(15) 0.061(7) 0.056(7) 0.014(6) -0.002(9) 0.021(9)
C5 0.206(15) 0.061(7) 0.056(7) 0.014(6) -0.002(9) 0.021(9)
C6 0.206(15) 0.061(7) 0.056(7) 0.014(6) -0.002(9) 0.021(9)
C7 0.206(15) 0.061(7) 0.056(7) 0.014(6) -0.002(9) 0.021(9)
C8 0.103(19) 0.093(18) 0.091(19) 0.023(15) -0.022(15) -0.001(15)
C9 0.067(12) 0.037(10) 0.053(12) 0.000(8) 0.013(10) -0.004(9)
C10 0.094(8) 0.154(11) 0.137(11) -0.060(8) 0.027(7) -0.047(7)
C11 0.094(8) 0.154(11) 0.137(11) -0.060(8) 0.027(7) -0.047(7)
C12 0.094(8) 0.154(11) 0.137(11) -0.060(8) 0.027(7) -0.047(7)
C13 0.094(8) 0.154(11) 0.137(11) -0.060(8) 0.027(7) -0.047(7)
C14 0.094(8) 0.154(11) 0.137(11) -0.060(8) 0.027(7) -0.047(7)
C15 0.094(8) 0.154(11) 0.137(11) -0.060(8) 0.027(7) -0.047(7)
C16 0.094(8) 0.154(11) 0.137(11) -0.060(8) 0.027(7) -0.047(7)
C17 0.054(11) 0.054(11) 0.039(11) -0.010(9) 0.008(8) -0.008(9)
C18 0.050(11) 0.039(10) 0.061(12) -0.008(9) 0.013(9) 0.006(8)
C19 0.089(14) 0.049(11) 0.044(11) -0.001(9) 0.013(10) -0.016(10)
C20 0.13(2) 0.065(15) 0.075(17) -0.002(13) -0.015(15) -0.010(15)
C21 0.19(3) 0.081(19) 0.077(19) -0.009(15) 0.00(2) -0.024(19)
C22 0.15(2) 0.047(13) 0.11(2) -0.015(13) -0.009(19) -0.010(14)
C23 0.117(19) 0.062(14) 0.065(15) -0.015(11) -0.005(13) -0.004(13)
C24 0.26(4) 0.12(2) 0.068(19) -0.026(16) -0.04(2) -0.08(3)
C25 0.059(12) 0.057(12) 0.061(13) -0.030(10) 0.039(11) -0.028(10)
C26 0.040(10) 0.104(16) 0.034(10) -0.018(10) 0.003(8) 0.013(10)
C27 0.060(7) 0.132(11) 0.084(9) -0.023(8) 0.027(6) 0.014(7)
C28 0.060(7) 0.132(11) 0.084(9) -0.023(8) 0.027(6) 0.014(7)
C29 0.060(7) 0.132(11) 0.084(9) -0.023(8) 0.027(6) 0.014(7)
C30 0.060(7) 0.132(11) 0.084(9) -0.023(8) 0.027(6) 0.014(7)
C31 0.071(15) 0.125(19) 0.053(13) 0.012(13) 0.014(11) 0.017(13)
C32 0.059(16) 0.15(3) 0.18(3) -0.03(2) 0.021(18) 0.034(17)
I1 0.0860(10) 0.0574(8) 0.0346(7) -0.0032(6) 0.0059(6) 0.0184(7)
O1 0.074(9) 0.048(7) 0.047(7) -0.009(6) -0.001(7) -0.004(6)
O2 0.097(10) 0.060(8) 0.041(7) -0.007(6) 0.014(7) 0.025(7)
O4 0.057(8) 0.094(10) 0.063(9) -0.012(8) 0.003(7) 0.008(7)
N3 0.044(8) 0.052(9) 0.047(9) -0.003(7) 0.008(7) 0.004(7)
N1 0.054(8) 0.031(7) 0.015(6) -0.013(5) 0.002(5) 0.008(6)
N2 0.065(9) 0.051(9) 0.025(7) -0.011(6) 0.006(7) 0.006(7)
O3 0.065(8) 0.060(8) 0.043(7) -0.006(6) 0.007(6) -0.005(6)
N4 0.047(8) 0.069(10) 0.015(7) 0.005(6) 0.007(6) 0.016(7)
Ru1 0.0582(9) 0.0379(7) 0.0291(7) -0.0017(6) 0.0030(6) 0.0053(6)
Ru2 0.0427(8) 0.0487(8) 0.0362(8) -0.0061(6) 0.0067(6) 0.0024(6)

loop_
_atom_type_symbol
_atom_type_description
_atom_type_scat_dispersion_real
_atom_type_scat_dispersion_imag
_atom_type_scat_source
C C 0.0033 0.0016 'International Tables Vol C Tables 4.2.6.8 and 6.1.1.4'
H H 0.0000 0.0000 'International Tables Vol C Tables 4.2.6.8 and 6.1.1.4'
N N 0.0061 0.0033 'International Tables Vol C Tables 4.2.6.8 and 6.1.1.4'
O O 0.0106 0.0060 'International Tables Vol C Tables 4.2.6.8 and 6.1.1.4'
Ru Ru -1.2594 0.8363 'International Tables Vol C Tables 4.2.6.8 and 6.1.1.4'
I I -0.4742 1.8119 'International Tables Vol C Tables 4.2.6.8 and 6.1.1.4'

loop_
_geom_angle_atom_site_label_1
_geom_angle_atom_site_label_2
_geom_angle_atom_site_label_3
_geom_angle
_geom_angle_site_symmetry_1
_geom_angle_site_symmetry_3
N1 C1 O2 124.6(12) . 3_665
N1 C1 C2 115.9(12) . .
O2 C1 C2 119.3(14) 3_665 .
C3 C2 C7 117.3(14) . .
C3 C2 C1 123.8(15) . .
C7 C2 C1 118.5(15) . .
C2 C3 C4 121.1(16) . .
C2 C3 H3A 119.4 . .
C4 C3 H3A 119.4 . .
C5 C4 C3 120.0(18) . .
C5 C4 C8 119(2) . .
C3 C4 C8 120.1(19) . .
C4 C5 C6 118(2) . .
C4 C5 H5 120.8 . .
C6 C5 H5 120.8 . .
C7 C6 C5 121(2) . .
C7 C6 H6 119.3 . .
C5 C6 H6 119.3 . .
C6 C7 C2 120(2) . .
C6 C7 H7 120.1 . .
C2 C7 H7 120.1 . .
C4 C8 H8A 109.5 . .
C4 C8 H8B 109.5 . .
H8A C8 H8B 109.5 . .
C4 C8 H8C 109.5 . .
H8A C8 H8C 109.5 . .
H8B C8 H8C 109.5 . .
N2 C9 O1 118.5(14) . 3_665
N2 C9 C10 123.9(18) . .
O1 C9 C10 117.6(18) 3_665 .
C15 C10 C11 118(2) . .
C15 C10 C9 122(2) . .
C11 C10 C9 120(2) . .
C10 C11 C12 123(2) . .
C10 C11 H11 118.7 . .
C12 C11 H11 118.7 . .
C13 C12 C11 116(2) . .
C13 C12 C16 124(2) . .
C11 C12 C16 119(2) . .
C12 C13 C14 125(3) . .
C12 C13 H13 117.6 . .
C14 C13 H13 117.6 . .
C13 C14 C15 114(3) . .
C13 C14 H14 123.0 . .
C15 C14 H14 123.0 . .
C10 C15 C14 124(3) . .
C10 C15 H15 118.0 . .
C14 C15 H15 118.0 . .
C12 C16 H16A 109.5 . .
C12 C16 H16B 109.5 . .
H16A C16 H16B 109.5 . .
C12 C16 H16C 109.5 . .
H16A C16 H16C 109.5 . .
H16B C16 H16C 109.5 . .
O3 C17 N3 121.5(13) . 3_666
O3 C17 C18 116.4(15) . .
N3 C17 C18 122.0(16) 3_666 .
C23 C18 C19 118.0(15) . .
C23 C18 C17 121.5(17) . .
C19 C18 C17 120.4(16) . .
C18 C19 C20 122.9(17) . .
C18 C19 H19 118.5 . .
C20 C19 H19 118.5 . .
C21 C20 C19 118(2) . .
C21 C20 C24 121(2) . .
C19 C20 C24 120(2) . .
C20 C21 C22 122(2) . .
C20 C21 H21 118.8 . .
C22 C21 H21 118.8 . .
C23 C22 C21 118(2) . .
C23 C22 H22 121.2 . .
C21 C22 H22 121.2 . .
C18 C23 C22 121(2) . .
C18 C23 H23 119.5 . .
C22 C23 H23 119.5 . .
C20 C24 H24A 109.5 . .
C20 C24 H24B 109.5 . .
H24A C24 H24B 109.5 . .
C20 C24 H24C 109.5 . .
H24A C24 H24C 109.5 . .
H24B C24 H24C 109.5 . .
N4 C25 O4 120.1(12) . 3_666
N4 C25 C26 123.6(17) . .
O4 C25 C26 116.3(18) 3_666 .
C27 C26 C31 118.2(16) . .
C27 C26 C25 123.8(19) . .
C31 C26 C25 117.9(17) . .
C26 C27 C28 125(2) . .
C26 C27 H27 117.3 . .
C28 C27 H27 117.3 . .
C29 C28 C27 115(2) . .
C29 C28 C32 121(2) . .
C27 C28 C32 124(2) . .
C28 C29 C30 123(2) . .
C28 C29 H29 118.4 . .
C30 C29 H29 118.4 . .
C29 C30 C31 119(2) . .
C29 C30 H30 120.5 . .
C31 C30 H30 120.5 . .
C26 C31 C30 119(2) . .
C26 C31 H31 120.6 . .
C30 C31 H31 120.6 . .
C28 C32 H32A 109.5 . .
C28 C32 H32B 109.5 . .
H32A C32 H32B 109.5 . .
C28 C32 H32C 109.5 . .
H32A C32 H32C 109.5 . .
H32B C32 H32C 109.5 . .
Ru2 I1 Ru1 110.67(5) . .
C9 O1 Ru1 118.7(10) 3_665 .
C1 O2 Ru1 119.3(10) 3_665 .
C25 O4 Ru2 120.1(11) 3_666 .
C17 N3 Ru2 123.1(11) 3_666 .
C17 N3 H3 118.5 3_666 .
Ru2 N3 H3 118.5 . .
C1 N1 Ru1 118.4(9) . .
C1 N1 H1 120.8 . .
Ru1 N1 H1 120.8 . .
C9 N2 Ru1 124.8(11) . .
C9 N2 H2 117.6 . .
Ru1 N2 H2 117.6 . .
C17 O3 Ru2 117.1(9) . .
C25 N4 Ru2 121.3(10) . .
C25 N4 H4 119.3 . .
Ru2 N4 H4 119.3 . .
N2 Ru1 N1 89.3(5) . .
N2 Ru1 O1 177.8(5) . .
N1 Ru1 O1 89.8(5) . .
N2 Ru1 O2 90.8(5) . .
N1 Ru1 O2 177.7(4) . .
O1 Ru1 O2 89.9(5) . .
N2 Ru1 Ru1 87.5(4) . 3_665
N1 Ru1 Ru1 90.0(3) . 3_665
O1 Ru1 Ru1 90.5(3) . 3_665
O2 Ru1 Ru1 87.7(3) . 3_665
N2 Ru1 I1 88.8(4) . .
N1 Ru1 I1 87.2(3) . .
O1 Ru1 I1 93.2(3) . .
O2 Ru1 I1 95.1(3) . .
Ru1 Ru1 I1 175.39(10) 3_665 .
N4 Ru2 O4 177.7(6) . .
N4 Ru2 O3 87.9(5) . .
O4 Ru2 O3 90.6(5) . .
N4 Ru2 N3 91.1(5) . .
O4 Ru2 N3 90.4(5) . .
O3 Ru2 N3 177.9(5) . .
N4 Ru2 Ru2 90.4(4) . 3_666
O4 Ru2 Ru2 87.9(4) . 3_666
O3 Ru2 Ru2 91.3(4) . 3_666
N3 Ru2 Ru2 86.9(4) . 3_666
N4 Ru2 I1 92.3(4) . .
O4 Ru2 I1 89.5(4) . .
O3 Ru2 I1 91.2(3) . .
N3 Ru2 I1 90.6(4) . .
Ru2 Ru2 I1 176.40(9) 3_666 .

loop_
_geom_bond_atom_site_label_1
_geom_bond_atom_site_label_2
_geom_bond_distance
_geom_bond_site_symmetry_2
C1 N1 1.249(17) .
C1 O2 1.257(16) 3_665
C1 C2 1.499(5) .
C2 C3 1.38(2) .
C2 C7 1.40(3) .
C3 C4 1.39(3) .
C3 H3A 0.9300 .
C4 C5 1.34(3) .
C4 C8 1.500(5) .
C5 C6 1.37(3) .
C5 H5 0.9300 .
C6 C7 1.36(3) .
C6 H6 0.9300 .
C7 H7 0.9300 .
C8 H8A 0.9600 .
C8 H8B 0.9600 .
C8 H8C 0.9600 .
C9 N2 1.28(2) .
C9 O1 1.315(19) 3_665
C9 C10 1.500(5) .
C10 C15 1.34(3) .
C10 C11 1.34(3) .
C11 C12 1.41(3) .
C11 H11 0.9300 .
C12 C13 1.35(3) .
C12 C16 1.501(5) .
C13 C14 1.36(4) .
C13 H13 0.9300 .
C14 C15 1.42(3) .
C14 H14 0.9300 .
C15 H15 0.9300 .
C16 H16A 0.9600 .
C16 H16B 0.9600 .
C16 H16C 0.9600 .
C17 O3 1.300(19) .
C17 N3 1.27(2) 3_666
C17 C18 1.498(5) .
C18 C23 1.37(3) .
C18 C19 1.37(2) .
C19 C20 1.38(3) .
C19 H19 0.9300 .
C20 C21 1.32(3) .
C20 C24 1.500(5) .
C21 C22 1.42(3) .
C21 H21 0.9300 .
C22 C23 1.38(3) .
C22 H22 0.9300 .
C23 H23 0.9300 .
C24 H24A 0.9600 .
C24 H24B 0.9600 .
C24 H24C 0.9600 .
C25 N4 1.24(2) .
C25 O4 1.35(2) 3_666
C25 C26 1.500(5) .
C26 C27 1.34(3) .
C26 C31 1.37(3) .
C27 C28 1.41(3) .
C27 H27 0.9300 .
C28 C29 1.34(3) .
C28 C32 1.500(5) .
C29 C30 1.39(3) .
C29 H29 0.9300 .
C30 C31 1.43(3) .
C30 H30 0.9300 .
C31 H31 0.9300 .
C32 H32A 0.9600 .
C32 H32B 0.9600 .
C32 H32C 0.9600 .
I1 Ru2 2.8741(18) .
I1 Ru1 2.9085(17) .
O1 C9 1.315(19) 3_665
O1 Ru1 2.035(12) .
O2 C1 1.257(16) 3_665
O2 Ru1 2.053(12) .
O4 C25 1.35(2) 3_666
O4 Ru2 2.027(13) .
N3 C17 1.27(2) 3_666
N3 Ru2 2.050(13) .
N3 H3 0.8600 .
N1 Ru1 2.026(12) .
N1 H1 0.8600 .
N2 Ru1 1.993(14) .
N2 H2 0.8600 .
O3 Ru2 2.060(11) .
N4 Ru2 2.007(12) .
N4 H4 0.8600 .
Ru1 Ru1 2.301(2) 3_665
Ru2 Ru2 2.302(3) 3_666

loop_
_geom_torsion_atom_site_label_1
_geom_torsion_atom_site_label_2
_geom_torsion_atom_site_label_3
_geom_torsion_atom_site_label_4
_geom_torsion
_geom_torsion_site_symmetry_1
_geom_torsion_site_symmetry_4
N1 C1 C2 C3 -161.8(17) . .
O2 C1 C2 C3 22(3) 3_665 .
N1 C1 C2 C7 26(3) . .
O2 C1 C2 C7 -150(2) 3_665 .
C7 C2 C3 C4 -7(3) . .
C1 C2 C3 C4 -179(2) . .
C2 C3 C4 C5 10(4) . .
C2 C3 C4 C8 -179(2) . .
C3 C4 C5 C6 -14(5) . .
C8 C4 C5 C6 175(3) . .
C4 C5 C6 C7 15(5) . .
C5 C6 C7 C2 -12(5) . .
C3 C2 C7 C6 7(4) . .
C1 C2 C7 C6 180(2) . .
N2 C9 C10 C15 -5(5) . .
O1 C9 C10 C15 178(3) 3_665 .
N2 C9 C10 C11 177(3) . .
O1 C9 C10 C11 1(4) 3_665 .
C15 C10 C11 C12 5(6) . .
C9 C10 C11 C12 -177(3) . .
C10 C11 C12 C13 -2(6) . .
C10 C11 C12 C16 -172(3) . .
C11 C12 C13 C14 -4(6) . .
C16 C12 C13 C14 166(3) . .
C12 C13 C14 C15 6(5) . .
C11 C10 C15 C14 -3(6) . .
C9 C10 C15 C14 179(3) . .
C13 C14 C15 C10 -2(5) . .
O3 C17 C18 C23 168.0(18) . .
N3 C17 C18 C23 -7(3) 3_666 .
O3 C17 C18 C19 -9(2) . .
N3 C17 C18 C19 175.3(17) 3_666 .
C23 C18 C19 C20 4(3) . .
C17 C18 C19 C20 -179(2) . .
C18 C19 C20 C21 -7(4) . .
C18 C19 C20 C24 179(2) . .
C19 C20 C21 C22 5(5) . .
C24 C20 C21 C22 179(3) . .
C20 C21 C22 C23 0(5) . .
C19 C18 C23 C22 2(3) . .
C17 C18 C23 C22 -176(2) . .
C21 C22 C23 C18 -4(4) . .
N4 C25 C26 C27 -166(2) . .
O4 C25 C26 C27 15(3) 3_666 .
N4 C25 C26 C31 12(3) . .
O4 C25 C26 C31 -167.0(18) 3_666 .
C31 C26 C27 C28 -1(4) . .
C25 C26 C27 C28 177(2) . .
C26 C27 C28 C29 4(4) . .
C26 C27 C28 C32 -179(2) . .
C27 C28 C29 C30 -3(4) . .
C32 C28 C29 C30 180(2) . .
C28 C29 C30 C31 -1(4) . .
C27 C26 C31 C30 -4(3) . .
C25 C26 C31 C30 178.7(19) . .
C29 C30 C31 C26 5(4) . .
O2 C1 N1 Ru1 -2(2) 3_665 .
C2 C1 N1 Ru1 -177.8(11) . .
O1 C9 N2 Ru1 -2(2) 3_665 .
C10 C9 N2 Ru1 -178.5(19) . .
N3 C17 O3 Ru2 -3(2) 3_666 .
C18 C17 O3 Ru2 -178.4(11) . .
O4 C25 N4 Ru2 -2(2) 3_666 .
C26 C25 N4 Ru2 178.8(12) . .
C9 N2 Ru1 N1 91.9(14) . .
C9 N2 Ru1 O1 25(14) . .
C9 N2 Ru1 O2 -85.8(14) . .
C9 N2 Ru1 Ru1 1.9(14) . 3_665
C9 N2 Ru1 I1 179.1(14) . .
C1 N1 Ru1 N2 -86.1(12) . .
C1 N1 Ru1 O1 91.9(12) . .
C1 N1 Ru1 O2 8(14) . .
C1 N1 Ru1 Ru1 1.4(11) . 3_665
C1 N1 Ru1 I1 -174.9(11) . .
C9 O1 Ru1 N2 -23(14) 3_665 .
C9 O1 Ru1 N1 -90.3(12) 3_665 .
C9 O1 Ru1 O2 87.4(12) 3_665 .
C9 O1 Ru1 Ru1 -0.3(12) 3_665 3_665
C9 O1 Ru1 I1 -177.5(12) 3_665 .
C1 O2 Ru1 N2 88.1(13) 3_665 .
C1 O2 Ru1 N1 -6(14) 3_665 .
C1 O2 Ru1 O1 -89.8(13) 3_665 .
C1 O2 Ru1 Ru1 0.7(12) 3_665 3_665
C1 O2 Ru1 I1 177.0(12) 3_665 .
Ru2 I1 Ru1 N2 97.3(4) . .
Ru2 I1 Ru1 N1 -173.3(3) . .
Ru2 I1 Ru1 O1 -83.6(3) . .
Ru2 I1 Ru1 O2 6.6(4) . .
Ru2 I1 Ru1 Ru1 133.2(11) . 3_665
C25 N4 Ru2 O4 -42(14) . .
C25 N4 Ru2 O3 -91.5(14) . .
C25 N4 Ru2 N3 86.7(14) . .
C25 N4 Ru2 Ru2 -0.2(14) . 3_666
C25 N4 Ru2 I1 177.4(13) . .
C25 O4 Ru2 N4 46(14) 3_666 .
C25 O4 Ru2 O3 94.7(13) 3_666 .
C25 O4 Ru2 N3 -83.5(13) 3_666 .
C25 O4 Ru2 Ru2 3.4(12) 3_666 3_666
C25 O4 Ru2 I1 -174.1(12) 3_666 .
C17 O3 Ru2 N4 92.7(12) . .
C17 O3 Ru2 O4 -85.6(12) . .
C17 O3 Ru2 N3 33(14) . .
C17 O3 Ru2 Ru2 2.4(12) . 3_666
C17 O3 Ru2 I1 -175.1(12) . .
C17 N3 Ru2 N4 -90.4(14) 3_666 .
C17 N3 Ru2 O4 87.8(14) 3_666 .
C17 N3 Ru2 O3 -31(14) 3_666 .
C17 N3 Ru2 Ru2 -0.1(13) 3_666 3_666
C17 N3 Ru2 I1 177.3(13) 3_666 .
Ru1 I1 Ru2 N4 43.0(4) . .
Ru1 I1 Ru2 O4 -135.6(4) . .
Ru1 I1 Ru2 O3 -45.0(3) . .
Ru1 I1 Ru2 N3 134.1(4) . .
Ru1 I1 Ru2 Ru2 -180(100) . 3_666
